data_4328977
loop_
_publ_author_name
'Evan E. Joslin'
'Claire L. McMullin'
'T. Brent Gunnoe'
'Thomas R. Cundari'
'Michal Sabat'
'William H. Myers'

_publ_section_title
;
 Coordination Chemistry of
 4-Methyl-2,6,7-trioxa-1-phosphabicyclo[2,2,1]heptane: Preparation and
 Characterization of Ru(II) Complexes
;
_journal_name_full 'Inorganic Chemistry'
_journal_page_first 4791
_journal_page_last 4801
_journal_paper_doi 10.1021/ic300109b
_journal_volume 51
_journal_year 2012
_chemical_formula_sum 'C32 H34 B Cl3 N6 O3 P2 Ru'
_chemical_formula_weight 830.82
_chemical_name_systematic
; 
 ? 
;
_space_group_IT_number 14
_symmetry_cell_setting monoclinic
_symmetry_space_group_name_Hall '-P 2ybc'
_symmetry_space_group_name_H-M 'P 1 21/c 1'
_atom_sites_solution_hydrogens difmap
_atom_sites_solution_primary direct
_atom_sites_solution_secondary difmap
_audit_creation_method SHELXL-97
_cell_angle_alpha 90.00
_cell_angle_beta 93.643(1)
_cell_angle_gamma 90.00
_cell_formula_units_Z 4
_cell_length_a 14.5126(3)
_cell_length_b 13.5883(3)
_cell_length_c 17.8390(4)
_cell_measurement_reflns_used 4470
_cell_measurement_temperature 153(2)
_cell_measurement_theta_max 24.21
_cell_measurement_theta_min 2.29
_cell_volume 3510.77(13)
_computing_cell_refinement 'Bruker SAINT'
_computing_data_collection 'Bruker APEX2'
_computing_data_reduction 'Bruker SAINT'
_computing_molecular_graphics 'Bruker SHELXTL'
_computing_publication_material 'Bruker SHELXTL'
_computing_structure_refinement 'SHELXL-97 (Sheldrick, 2008)'
_computing_structure_solution 'SHELXS-97 (Sheldrick, 2008)'
_diffrn_ambient_temperature 153(2)
_diffrn_measured_fraction_theta_full 0.995
_diffrn_measured_fraction_theta_max 0.995
_diffrn_measurement_device_type 'Bruker APEX-II CCD'
_diffrn_measurement_method '\f and \w scans'
_diffrn_radiation_monochromator graphite
_diffrn_radiation_source 'fine-focus sealed tube'
_diffrn_radiation_type MoK\a
_diffrn_radiation_wavelength 0.71073
_diffrn_reflns_av_R_equivalents 0.0497
_diffrn_reflns_av_sigmaI/netI 0.0419
_diffrn_reflns_limit_h_max 16
_diffrn_reflns_limit_h_min -16
_diffrn_reflns_limit_k_max 11
_diffrn_reflns_limit_k_min -15
_diffrn_reflns_limit_l_max 20
_diffrn_reflns_limit_l_min -20
_diffrn_reflns_number 24938
_diffrn_reflns_theta_full 24.34
_diffrn_reflns_theta_max 24.34
_diffrn_reflns_theta_min 1.41
_exptl_absorpt_coefficient_mu 0.810
_exptl_absorpt_correction_T_max 0.9455
_exptl_absorpt_correction_T_min 0.7875
_exptl_absorpt_correction_type empirical
_exptl_absorpt_process_details 'Bruker SADABS'
_exptl_crystal_colour yellow
_exptl_crystal_density_diffrn 1.572
_exptl_crystal_description plate
_exptl_crystal_F_000 1688
_exptl_crystal_size_max 0.31
_exptl_crystal_size_mid 0.12
_exptl_crystal_size_min 0.07
_refine_diff_density_max 0.530
_refine_diff_density_min -0.777
_refine_diff_density_rms 0.078
_refine_ls_extinction_coef 0
_refine_ls_extinction_method none
_refine_ls_goodness_of_fit_ref 0.833
_refine_ls_hydrogen_treatment refall
_refine_ls_matrix_type full
_refine_ls_number_parameters 569
_refine_ls_number_reflns 5709
_refine_ls_number_restraints 0
_refine_ls_restrained_S_all 0.833
_refine_ls_R_factor_all 0.0520
_refine_ls_R_factor_gt 0.0346
_refine_ls_shift/su_max 0.001
_refine_ls_shift/su_mean 0.000
_refine_ls_structure_factor_coef Fsqd
_refine_ls_weighting_details 'calc w=1/[\s^2^(Fo^2^)+(0.1000P)^2^+0.0000P] where P=(Fo^2^+2Fc^2^)/3'
_refine_ls_weighting_scheme calc
_refine_ls_wR_factor_gt 0.0994
_refine_ls_wR_factor_ref 0.1149
_reflns_number_gt 4461
_reflns_number_total 5709
_reflns_threshold_expression >2sigma(I)
_cod_data_source_file ic300109b_si_004.cif
_cod_data_source_block C32H34BN6O3P2Cl3Ru
_cod_original_cell_volume 3510.8(1)
_cod_database_code 4328977

loop_
_symmetry_equiv_pos_as_xyz
'x, y, z'
'-x, y+1/2, -z+1/2'
'-x, -y, -z'
'x, -y-1/2, z-1/2'

loop_
_atom_site_label
_atom_site_type_symbol
_atom_site_fract_x
_atom_site_fract_y
_atom_site_fract_z
_atom_site_U_iso_or_equiv
_atom_site_adp_type
_atom_site_occupancy
_atom_site_symmetry_multiplicity
_atom_site_calc_flag
Ru Ru 0.284012(19) 0.38872(2) 0.834818(15) 0.01778(12) Uani 1 1 d
Cl1 Cl 0.24543(6) 0.45740(7) 0.95381(5) 0.0258(2) Uani 1 1 d
Cl2 Cl 0.94707(10) 0.72972(13) -0.06665(8) 0.0683(4) Uani 1 1 d
Cl3 Cl 1.07130(8) 0.60419(10) 0.02260(8) 0.0509(3) Uani 1 1 d
P1 P 0.42684(6) 0.38943(7) 0.88265(5) 0.0194(2) Uani 1 1 d
P2 P 0.29901(6) 0.53746(7) 0.77036(5) 0.0203(2) Uani 1 1 d
O1 O 0.47489(16) 0.4949(2) 0.90452(14) 0.0235(6) Uani 1 1 d
O2 O 0.51642(16) 0.3451(2) 0.84325(13) 0.0236(6) Uani 1 1 d
O3 O 0.44737(16) 0.3304(2) 0.96080(14) 0.0242(6) Uani 1 1 d
N1 N 0.3128(2) 0.3091(2) 0.73958(16) 0.0203(7) Uani 1 1 d
N2 N 0.2519(2) 0.2389(2) 0.71276(16) 0.0230(7) Uani 1 1 d
N3 N 0.25236(19) 0.2488(2) 0.88157(16) 0.0221(7) Uani 1 1 d
N4 N 0.2023(2) 0.1836(2) 0.83741(17) 0.0252(7) Uani 1 1 d
N5 N 0.1401(2) 0.3835(2) 0.80211(17) 0.0236(7) Uani 1 1 d
N6 N 0.1059(2) 0.3031(2) 0.76348(17) 0.0253(7) Uani 1 1 d
C1 C 0.5741(3) 0.4785(3) 0.9135(3) 0.0273(9) Uani 1 1 d
C2 C 0.5471(3) 0.3160(4) 0.9709(2) 0.0279(9) Uani 1 1 d
C3 C 0.5863(3) 0.3682(3) 0.9046(2) 0.0245(9) Uani 1 1 d
C4 C 0.6816(3) 0.3357(4) 0.8864(3) 0.0364(11) Uani 1 1 d
C5 C 0.2856(3) 0.1950(3) 0.6525(2) 0.0278(9) Uani 1 1 d
C6 C 0.3691(3) 0.2370(3) 0.6398(2) 0.0280(9) Uani 1 1 d
C7 C 0.3835(3) 0.3067(3) 0.6949(2) 0.0229(8) Uani 1 1 d
C8 C 0.1835(3) 0.1038(3) 0.8785(2) 0.0273(9) Uani 1 1 d
C9 C 0.2219(3) 0.1169(3) 0.9498(3) 0.0324(10) Uani 1 1 d
C10 C 0.2635(3) 0.2094(3) 0.9493(2) 0.0244(9) Uani 1 1 d
C11 C 0.0142(3) 0.3171(4) 0.7466(2) 0.0320(10) Uani 1 1 d
C12 C -0.0112(3) 0.4055(4) 0.7741(2) 0.0346(11) Uani 1 1 d
C13 C 0.0690(3) 0.4447(3) 0.8096(2) 0.0288(9) Uani 1 1 d
C14 C 0.3948(3) 0.5502(3) 0.7077(2) 0.0236(8) Uani 1 1 d
C15 C 0.4841(3) 0.5679(3) 0.7375(2) 0.0275(9) Uani 1 1 d
C16 C 0.5568(3) 0.5794(3) 0.6909(2) 0.0313(10) Uani 1 1 d
C17 C 0.5405(3) 0.5724(3) 0.6141(2) 0.0330(10) Uani 1 1 d
C18 C 0.4532(3) 0.5525(3) 0.5837(2) 0.0336(10) Uani 1 1 d
C19 C 0.3801(3) 0.5425(3) 0.6294(2) 0.0291(9) Uani 1 1 d
C20 C 0.3033(3) 0.6558(3) 0.8208(2) 0.0231(8) Uani 1 1 d
C21 C 0.3615(3) 0.7327(3) 0.8052(2) 0.0298(9) Uani 1 1 d
C22 C 0.3561(3) 0.8233(3) 0.8401(3) 0.0373(11) Uani 1 1 d
C23 C 0.2923(3) 0.8375(4) 0.8930(3) 0.0397(11) Uani 1 1 d
C24 C 0.2326(3) 0.7630(3) 0.9096(2) 0.0359(10) Uani 1 1 d
C25 C 0.2387(3) 0.6732(3) 0.8739(2) 0.0312(10) Uani 1 1 d
C26 C 0.2014(3) 0.5599(3) 0.70136(19) 0.0231(8) Uani 1 1 d
C27 C 0.1672(3) 0.4819(3) 0.6555(2) 0.0260(9) Uani 1 1 d
C28 C 0.0976(3) 0.4981(4) 0.6011(2) 0.0341(11) Uani 1 1 d
C29 C 0.0603(3) 0.5903(4) 0.5902(3) 0.0429(13) Uani 1 1 d
C30 C 0.0941(4) 0.6674(4) 0.6343(3) 0.0464(13) Uani 1 1 d
C31 C 0.1633(3) 0.6525(3) 0.6900(2) 0.0316(10) Uani 1 1 d
C1S C 0.9606(3) 0.6573(4) 0.0143(3) 0.0427(12) Uani 1 1 d
B1 B 0.1669(3) 0.2123(4) 0.7570(3) 0.0253(10) Uani 1 1 d
H1A H 0.596(2) 0.501(3) 0.960(2) 0.020(10) Uiso 1 1 d
H1B H 0.599(3) 0.509(3) 0.880(2) 0.026(12) Uiso 1 1 d
H1SA H 0.908(4) 0.596(4) 0.010(3) 0.056(19) Uiso 1 1 d
H1SB H 0.952(4) 0.716(5) 0.055(4) 0.051(20) Uiso 1 1 d
H2A H 0.558(2) 0.248(3) 0.9707(18) 0.008(9) Uiso 1 1 d
H2B H 0.564(3) 0.342(3) 1.010(2) 0.030(12) Uiso 1 1 d
H4A H 0.703(3) 0.370(3) 0.847(3) 0.034(13) Uiso 1 1 d
H4B H 0.731(3) 0.359(3) 0.926(2) 0.030(11) Uiso 1 1 d
H4C H 0.681(3) 0.274(4) 0.879(2) 0.033(13) Uiso 1 1 d
H5 H 0.253(3) 0.149(3) 0.632(2) 0.028(12) Uiso 1 1 d
H6 H 0.406(3) 0.226(3) 0.599(2) 0.021(10) Uiso 1 1 d
H7 H 0.431(2) 0.351(3) 0.7016(18) 0.006(8) Uiso 1 1 d
H8 H 0.151(3) 0.055(3) 0.858(2) 0.027(11) Uiso 1 1 d
H9 H 0.223(3) 0.077(3) 0.988(2) 0.020(10) Uiso 1 1 d
H10 H 0.297(3) 0.246(3) 0.989(2) 0.025(10) Uiso 1 1 d
H11 H -0.017(3) 0.264(4) 0.723(2) 0.037(12) Uiso 1 1 d
H1B1 H 0.129(2) 0.155(3) 0.7289(19) 0.019(9) Uiso 1 1 d
H12 H -0.067(3) 0.429(3) 0.770(2) 0.023(11) Uiso 1 1 d
H13 H 0.076(3) 0.511(3) 0.832(2) 0.033(12) Uiso 1 1 d
H15 H 0.497(2) 0.576(3) 0.789(2) 0.015(9) Uiso 1 1 d
H16 H 0.621(3) 0.596(3) 0.715(2) 0.031(11) Uiso 1 1 d
H17 H 0.586(3) 0.582(3) 0.582(2) 0.023(10) Uiso 1 1 d
H18 H 0.439(3) 0.545(3) 0.532(3) 0.039(12) Uiso 1 1 d
H19 H 0.321(3) 0.535(3) 0.6075(19) 0.015(9) Uiso 1 1 d
H21 H 0.402(3) 0.725(3) 0.770(2) 0.026(11) Uiso 1 1 d
H22 H 0.392(3) 0.876(4) 0.822(3) 0.046(14) Uiso 1 1 d
H23 H 0.286(3) 0.891(4) 0.917(3) 0.046(15) Uiso 1 1 d
H24 H 0.189(3) 0.775(3) 0.946(3) 0.042(13) Uiso 1 1 d
H25 H 0.204(3) 0.630(3) 0.884(2) 0.018(11) Uiso 1 1 d
H27 H 0.195(2) 0.420(3) 0.6607(18) 0.008(8) Uiso 1 1 d
H28 H 0.080(3) 0.454(4) 0.574(3) 0.050(16) Uiso 1 1 d
H29 H 0.019(3) 0.602(3) 0.560(3) 0.033(13) Uiso 1 1 d
H30 H 0.074(3) 0.723(4) 0.628(3) 0.046(16) Uiso 1 1 d
H31 H 0.188(3) 0.710(4) 0.727(3) 0.046(13) Uiso 1 1 d

loop_
_atom_site_aniso_label
_atom_site_aniso_U_11
_atom_site_aniso_U_22
_atom_site_aniso_U_33
_atom_site_aniso_U_23
_atom_site_aniso_U_13
_atom_site_aniso_U_12
Ru 0.01714(18) 0.0195(2) 0.01681(18) -0.00068(12) 0.00176(11) -0.00015(12)
Cl1 0.0239(5) 0.0319(6) 0.0220(5) -0.0053(4) 0.0047(4) 0.0014(4)
Cl2 0.0661(9) 0.0908(12) 0.0474(8) 0.0136(8) -0.0018(6) 0.0052(8)
Cl3 0.0348(7) 0.0481(8) 0.0706(9) -0.0014(6) 0.0088(6) 0.0025(5)
P1 0.0193(5) 0.0220(6) 0.0171(5) -0.0023(4) 0.0020(4) 0.0006(4)
P2 0.0208(5) 0.0204(5) 0.0201(5) -0.0001(4) 0.0028(4) -0.0006(4)
O1 0.0202(14) 0.0235(15) 0.0266(14) -0.0026(11) -0.0002(10) -0.0014(11)
O2 0.0186(13) 0.0302(16) 0.0219(13) -0.0086(12) 0.0011(10) 0.0004(12)
O3 0.0203(14) 0.0304(16) 0.0219(14) 0.0025(12) -0.0003(10) 0.0002(12)
N1 0.0209(16) 0.0219(18) 0.0182(15) -0.0008(13) 0.0013(12) 0.0005(13)
N2 0.0256(18) 0.0229(18) 0.0202(16) -0.0029(14) -0.0018(13) -0.0034(14)
N3 0.0192(16) 0.0221(18) 0.0252(17) -0.0038(14) 0.0031(12) -0.0008(14)
N4 0.0249(18) 0.0231(19) 0.0275(17) -0.0009(15) 0.0018(13) -0.0050(14)
N5 0.0212(17) 0.0243(19) 0.0254(17) 0.0016(14) 0.0026(13) -0.0011(14)
N6 0.0251(18) 0.029(2) 0.0213(16) 0.0011(14) 0.0008(13) -0.0045(15)
C1 0.024(2) 0.034(3) 0.023(2) -0.002(2) -0.0004(17) -0.0040(19)
C2 0.024(2) 0.030(3) 0.029(2) -0.004(2) -0.0056(17) 0.0000(19)
C3 0.0194(19) 0.031(2) 0.023(2) -0.0032(17) -0.0014(15) 0.0017(17)
C4 0.024(2) 0.045(3) 0.041(3) -0.012(3) 0.002(2) 0.007(2)
C5 0.035(2) 0.026(2) 0.022(2) -0.0101(18) -0.0052(17) 0.004(2)
C6 0.031(2) 0.034(2) 0.019(2) -0.0008(18) 0.0033(16) 0.0071(19)
C7 0.022(2) 0.026(2) 0.0204(19) 0.0025(17) 0.0035(15) 0.0030(18)
C8 0.025(2) 0.020(2) 0.038(2) -0.0004(19) 0.0049(17) -0.0059(18)
C9 0.034(2) 0.031(3) 0.033(2) 0.014(2) 0.0073(18) 0.0036(19)
C10 0.024(2) 0.030(2) 0.020(2) 0.0025(17) 0.0035(15) 0.0031(18)
C11 0.023(2) 0.041(3) 0.031(2) 0.004(2) -0.0035(17) -0.008(2)
C12 0.018(2) 0.049(3) 0.037(2) 0.009(2) 0.0023(17) 0.005(2)
C13 0.027(2) 0.032(3) 0.028(2) 0.0092(19) 0.0032(16) 0.0048(19)
C14 0.024(2) 0.017(2) 0.030(2) 0.0018(16) 0.0067(15) 0.0011(16)
C15 0.030(2) 0.025(2) 0.027(2) -0.0012(18) -0.0003(17) -0.0008(18)
C16 0.027(2) 0.029(2) 0.039(2) -0.002(2) 0.0099(18) -0.0039(19)
C17 0.033(2) 0.031(2) 0.037(2) 0.003(2) 0.0144(19) 0.000(2)
C18 0.038(3) 0.034(3) 0.030(2) -0.003(2) 0.0097(19) 0.000(2)
C19 0.026(2) 0.033(2) 0.028(2) -0.0027(18) 0.0022(17) 0.0020(19)
C20 0.024(2) 0.022(2) 0.023(2) 0.0013(17) -0.0016(15) 0.0028(17)
C21 0.031(2) 0.027(2) 0.031(2) -0.0035(19) 0.0045(18) 0.0009(19)
C22 0.039(3) 0.023(2) 0.049(3) -0.003(2) 0.005(2) -0.004(2)
C23 0.048(3) 0.021(2) 0.049(3) -0.010(2) -0.001(2) 0.007(2)
C24 0.040(3) 0.033(3) 0.035(2) -0.004(2) 0.0092(19) 0.010(2)
C25 0.035(2) 0.028(3) 0.031(2) 0.000(2) 0.0070(18) -0.003(2)
C26 0.024(2) 0.027(2) 0.0180(19) 0.0020(16) 0.0041(14) -0.0003(17)
C27 0.030(2) 0.028(3) 0.020(2) 0.0049(17) 0.0006(16) 0.0006(19)
C28 0.034(2) 0.046(3) 0.023(2) -0.009(2) 0.0008(18) -0.006(2)
C29 0.035(3) 0.059(4) 0.034(3) -0.003(2) -0.011(2) 0.015(2)
C30 0.052(3) 0.047(3) 0.039(3) 0.005(2) -0.006(2) 0.022(3)
C31 0.032(2) 0.033(3) 0.031(2) -0.001(2) 0.0047(17) 0.005(2)
C1S 0.028(2) 0.050(3) 0.051(3) 0.004(3) 0.004(2) -0.004(2)
B1 0.025(2) 0.023(2) 0.027(2) -0.0043(19) -0.0010(18) -0.008(2)

loop_
_atom_type_symbol
_atom_type_description
_atom_type_scat_dispersion_real
_atom_type_scat_dispersion_imag
_atom_type_scat_source
C C 0.0033 0.0016 'International Tables Vol C Tables 4.2.6.8 and 6.1.1.4'
H H 0.0000 0.0000 'International Tables Vol C Tables 4.2.6.8 and 6.1.1.4'
B B 0.0013 0.0007 'International Tables Vol C Tables 4.2.6.8 and 6.1.1.4'
N N 0.0061 0.0033 'International Tables Vol C Tables 4.2.6.8 and 6.1.1.4'
O O 0.0106 0.0060 'International Tables Vol C Tables 4.2.6.8 and 6.1.1.4'
P P 0.1023 0.0942 'International Tables Vol C Tables 4.2.6.8 and 6.1.1.4'
Cl Cl 0.1484 0.1585 'International Tables Vol C Tables 4.2.6.8 and 6.1.1.4'
Ru Ru -1.2594 0.8363 'International Tables Vol C Tables 4.2.6.8 and 6.1.1.4'

loop_
_geom_angle_atom_site_label_1
_geom_angle_atom_site_label_2
_geom_angle_atom_site_label_3
_geom_angle
N1 Ru N5 90.19(12)
N1 Ru N3 85.15(11)
N5 Ru N3 81.16(12)
N1 Ru P1 94.96(8)
N5 Ru P1 172.78(9)
N3 Ru P1 94.21(8)
N1 Ru P2 91.03(9)
N5 Ru P2 90.82(9)
N3 Ru P2 171.09(8)
P1 Ru P2 94.14(4)
N1 Ru Cl1 171.33(9)
N5 Ru Cl1 88.60(9)
N3 Ru Cl1 86.18(8)
P1 Ru Cl1 85.55(3)
P2 Ru Cl1 97.58(3)
O3 P1 O1 100.18(14)
O3 P1 O2 94.59(14)
O1 P1 O2 94.99(14)
O3 P1 Ru 116.80(10)
O1 P1 Ru 118.49(10)
O2 P1 Ru 126.20(10)
O3 P1 C3 70.68(13)
O1 P1 C3 70.42(14)
O2 P1 C3 38.74(13)
Ru P1 C3 164.92(10)
C26 P2 C20 100.49(17)
C26 P2 C14 98.99(17)
C20 P2 C14 102.15(17)
C26 P2 Ru 112.30(13)
C20 P2 Ru 121.01(13)
C14 P2 Ru 118.37(13)
C1 O1 P1 107.3(2)
C3 O2 P1 97.5(2)
C2 O3 P1 107.4(2)
C7 N1 N2 106.1(3)
C7 N1 Ru 134.5(3)
N2 N1 Ru 119.4(2)
C5 N2 N1 109.2(3)
C5 N2 B1 130.1(3)
N1 N2 B1 120.2(3)
C10 N3 N4 107.2(3)
C10 N3 Ru 134.4(3)
N4 N3 Ru 118.2(2)
C8 N4 N3 109.1(3)
C8 N4 B1 129.9(3)
N3 N4 B1 120.5(3)
C13 N5 N6 106.8(3)
C13 N5 Ru 134.4(3)
N6 N5 Ru 118.8(2)
C11 N6 N5 108.5(3)
C11 N6 B1 131.3(4)
N5 N6 B1 119.4(3)
O1 C1 C3 105.1(3)
O3 C2 C3 105.0(3)
O2 C3 C4 112.1(3)
O2 C3 C1 102.0(3)
C4 C3 C1 115.3(4)
O2 C3 C2 101.8(3)
C4 C3 C2 115.1(4)
C1 C3 C2 109.0(3)
O2 C3 P1 43.73(14)
C4 C3 P1 155.8(3)
C1 C3 P1 77.0(2)
C2 C3 P1 76.8(2)
N2 C5 C6 108.5(4)
C7 C6 C5 105.4(4)
N1 C7 C6 110.9(4)
N4 C8 C9 108.5(4)
C8 C9 C10 105.2(4)
N3 C10 C9 110.0(4)
C12 C11 N6 109.2(4)
C11 C12 C13 105.3(4)
N5 C13 C12 110.1(4)
C15 C14 C19 118.2(3)
C15 C14 P2 120.3(3)
C19 C14 P2 121.5(3)
C14 C15 C16 121.0(4)
C17 C16 C15 119.8(4)
C18 C17 C16 120.1(4)
C17 C18 C19 120.6(4)
C18 C19 C14 120.4(4)
C21 C20 C25 117.0(4)
C21 C20 P2 124.3(3)
C25 C20 P2 118.5(3)
C20 C21 C22 121.9(4)
C23 C22 C21 119.6(4)
C24 C23 C22 120.2(4)
C23 C24 C25 119.4(4)
C24 C25 C20 121.9(4)
C31 C26 C27 118.4(4)
C31 C26 P2 122.1(3)
C27 C26 P2 119.4(3)
C28 C27 C26 120.3(4)
C29 C28 C27 120.9(5)
C28 C29 C30 119.2(5)
C31 C30 C29 120.9(5)
C30 C31 C26 120.2(4)
Cl2 C1S Cl3 110.8(3)
N6 B1 N4 107.1(3)
N6 B1 N2 109.5(3)
N4 B1 N2 107.6(3)

loop_
_geom_bond_atom_site_label_1
_geom_bond_atom_site_label_2
_geom_bond_distance
Ru N1 2.079(3)
Ru N5 2.134(3)
Ru N3 2.138(3)
Ru P1 2.1908(10)
Ru P2 2.3424(10)
Ru Cl1 2.4169(9)
Cl2 C1S 1.748(5)
Cl3 C1S 1.759(5)
P1 O3 1.620(3)
P1 O1 1.630(3)
P1 O2 1.632(3)
P1 C3 2.340(4)
P2 C26 1.842(4)
P2 C20 1.842(4)
P2 C14 1.847(4)
O1 C1 1.455(5)
O2 C3 1.477(4)
O3 C2 1.460(5)
N1 C7 1.339(5)
N1 N2 1.366(4)
N2 C5 1.348(5)
N2 B1 1.549(5)
N3 C10 1.323(5)
N3 N4 1.364(4)
N4 C8 1.346(5)
N4 B1 1.543(5)
N5 C13 1.338(5)
N5 N6 1.368(4)
N6 C11 1.359(5)
N6 B1 1.527(6)
C1 C3 1.519(6)
C2 C3 1.521(6)
C3 C4 1.506(6)
C5 C6 1.371(6)
C6 C7 1.370(6)
C8 C9 1.368(6)
C9 C10 1.394(6)
C11 C12 1.357(7)
C12 C13 1.395(6)
C14 C15 1.390(5)
C14 C19 1.403(5)
C15 C16 1.392(6)
C16 C17 1.378(6)
C17 C18 1.374(6)
C18 C19 1.385(6)
C20 C21 1.382(6)
C20 C25 1.395(6)
C21 C22 1.384(6)
C22 C23 1.378(7)
C23 C24 1.377(7)
C24 C25 1.381(6)
C26 C31 1.385(6)
C26 C27 1.410(6)
C27 C28 1.373(6)
C28 C29 1.373(7)
C29 C30 1.382(8)
C30 C31 1.381(6)
